data_4330351
loop_
_publ_author_name
'Sergio S. Rozenel'
'John Arnold'

_publ_section_title
;
 Bimetallic Ruthenium PNP Pincer Complex As a Platform to Model Proposed
 Intermediates in Dinitrogen Reduction to Ammonia
;
_journal_name_full 'Inorganic Chemistry'
_journal_page_first 9730
_journal_page_last 9739
_journal_paper_doi 10.1021/ic3010322
_journal_volume 51
_journal_year 2012
_chemical_formula_moiety 'C32 H74 Cl3 N2 P4 Ru2, B F4'
_chemical_formula_sum 'C32 H74 B Cl3 F4 N2 P4 Ru2'
_chemical_formula_weight 1006.11
_chemical_name_common '[(HPNPRu)2(Cl)3](BF4) (6)'
_chemical_name_systematic
;
 ?
;
_space_group_IT_number 114
_symmetry_cell_setting tetragonal
_symmetry_space_group_name_Hall 'P -4 2n'
_symmetry_space_group_name_H-M 'P -4 21 c'
_atom_sites_solution_hydrogens geom
_atom_sites_solution_primary direct
_atom_sites_solution_secondary difmap
_audit_creation_method SHELXL-97
_cell_angle_alpha 90.00
_cell_angle_beta 90.00
_cell_angle_gamma 90.00
_cell_formula_units_Z 8
_cell_length_a 25.3447(9)
_cell_length_b 25.3447(9)
_cell_length_c 14.4707(6)
_cell_measurement_reflns_used 9655
_cell_measurement_temperature 100(2)
_cell_measurement_theta_max 25.34
_cell_measurement_theta_min 2.27
_cell_volume 9295.3(6)
_computing_cell_refinement 'Bruker SAINT'
_computing_data_collection 'Bruker APEX2'
_computing_data_reduction 'Bruker SAINT'
_computing_molecular_graphics ORTEP-32
_computing_publication_material WinGX
_computing_structure_refinement 'SHELXL-97 (Sheldrick, 2008)'
_computing_structure_solution SIR-2004
_diffrn_ambient_temperature 100(2)
_diffrn_detector_area_resol_mean 8.366
_diffrn_measured_fraction_theta_full 0.990
_diffrn_measured_fraction_theta_max 0.978
_diffrn_measurement_device_type 'Bruker APEX-II CCD'
_diffrn_measurement_method 'phi and omega scans'
_diffrn_radiation_monochromator 'QUAZAR multilayer mirrors'
_diffrn_radiation_source 'microfocus sealed tube'
_diffrn_radiation_type MoK\a
_diffrn_radiation_wavelength 0.71073
_diffrn_reflns_av_R_equivalents 0.0432
_diffrn_reflns_av_sigmaI/netI 0.0279
_diffrn_reflns_limit_h_max 30
_diffrn_reflns_limit_h_min -30
_diffrn_reflns_limit_k_max 30
_diffrn_reflns_limit_k_min -30
_diffrn_reflns_limit_l_max 17
_diffrn_reflns_limit_l_min -17
_diffrn_reflns_number 120284
_diffrn_reflns_theta_full 25.00
_diffrn_reflns_theta_max 25.37
_diffrn_reflns_theta_min 1.14
_exptl_absorpt_coefficient_mu 1.000
_exptl_absorpt_correction_T_max 0.9611
_exptl_absorpt_correction_T_min 0.8980
_exptl_absorpt_correction_type multi-scan
_exptl_absorpt_process_details SADABS
_exptl_crystal_colour yellow
_exptl_crystal_density_diffrn 1.438
_exptl_crystal_description needle
_exptl_crystal_F_000 4160
_exptl_crystal_size_max 0.11
_exptl_crystal_size_mid 0.09
_exptl_crystal_size_min 0.04
_platon_squeeze_details
;
;
_refine_diff_density_max 1.625
_refine_diff_density_min -0.491
_refine_diff_density_rms 0.124
_refine_ls_abs_structure_details 'Flack H D (1983), Acta Cryst. A39, 876-881'
_refine_ls_abs_structure_Flack -0.03(3)
_refine_ls_extinction_method none
_refine_ls_goodness_of_fit_ref 1.235
_refine_ls_hydrogen_treatment constr
_refine_ls_matrix_type full
_refine_ls_number_parameters 464
_refine_ls_number_reflns 8224
_refine_ls_number_restraints 0
_refine_ls_restrained_S_all 1.235
_refine_ls_R_factor_all 0.0425
_refine_ls_R_factor_gt 0.0336
_refine_ls_shift/su_max 0.001
_refine_ls_shift/su_mean 0.000
_refine_ls_structure_factor_coef Fsqd
_refine_ls_weighting_details 'calc w=1/[\s^2^(Fo^2^)+(0.0542P)^2^+10.8949P] where P=(Fo^2^+2Fc^2^)/3'
_refine_ls_weighting_scheme calc
_refine_ls_wR_factor_gt 0.1011
_refine_ls_wR_factor_ref 0.1069
_reflns_number_gt 7419
_reflns_number_total 8224
_reflns_threshold_expression >2sigma(I)
_cod_data_source_file ic3010322_si_001_06.cif
_cod_data_source_block srd525
_cod_original_cell_volume 9295.3(8)
_cod_database_code 4330351

loop_
_symmetry_equiv_pos_as_xyz
'x, y, z'
'-x, -y, z'
'x+1/2, -y+1/2, -z+1/2'
'-x+1/2, y+1/2, -z+1/2'
'y+1/2, x+1/2, z+1/2'
'-y+1/2, -x+1/2, z+1/2'
'-y, x, -z'
'y, -x, -z'

loop_
_atom_site_label
_atom_site_type_symbol
_atom_site_fract_x
_atom_site_fract_y
_atom_site_fract_z
_atom_site_U_iso_or_equiv
_atom_site_adp_type
_atom_site_occupancy
_atom_site_symmetry_multiplicity
_atom_site_calc_flag
_atom_site_refinement_flags
_atom_site_disorder_assembly
_atom_site_disorder_group
C1 C 0.1846(2) -0.1355(2) 0.8403(5) 0.0437(17) Uani 1 1 d . . .
H1A H 0.1767 -0.1722 0.8273 0.052 Uiso 1 1 calc R . .
H1B H 0.1561 -0.1141 0.8158 0.052 Uiso 1 1 calc R . .
C2 C 0.1889(3) -0.1273(2) 0.9442(5) 0.0411(16) Uani 1 1 d . A .
H2A H 0.2121 -0.1537 0.9708 0.049 Uiso 1 1 calc R . .
H2B H 0.1544 -0.1308 0.9726 0.049 Uiso 1 1 calc R . .
C3 C 0.2463(3) -0.0663(2) 1.0818(5) 0.0494(18) Uani 1 1 d . A .
H3 H 0.2783 -0.0874 1.0732 0.059 Uiso 1 1 calc R . .
C4 C 0.2649(4) -0.0122(3) 1.1175(5) 0.081(3) Uani 1 1 d . . .
H4A H 0.2348 0.0095 1.1309 0.122 Uiso 1 1 calc R . .
H4B H 0.2862 0.0046 1.0712 0.122 Uiso 1 1 calc R . .
H4C H 0.2854 -0.0170 1.1727 0.122 Uiso 1 1 calc R . .
C5 C 0.2139(3) -0.0946(3) 1.1577(6) 0.063(2) Uani 1 1 d . . .
H5A H 0.2365 -0.1029 1.2089 0.095 Uiso 1 1 calc R . .
H5B H 0.1992 -0.1265 1.1331 0.095 Uiso 1 1 calc R . .
H5C H 0.1859 -0.0719 1.1783 0.095 Uiso 1 1 calc R . .
C9 C 0.2742(2) -0.1640(2) 0.8009(4) 0.0344(14) Uani 1 1 d . . .
H9A H 0.2732 -0.1796 0.8621 0.041 Uiso 1 1 calc R . .
H9B H 0.2655 -0.1912 0.7564 0.041 Uiso 1 1 calc R . .
C10 C 0.3280(2) -0.1436(2) 0.7820(4) 0.0350(14) Uani 1 1 d . A .
H10A H 0.3306 -0.1310 0.7189 0.042 Uiso 1 1 calc R . .
H10B H 0.3541 -0.1711 0.7913 0.042 Uiso 1 1 calc R . .
C11 C 0.3544(2) -0.1256(3) 0.9722(4) 0.0405(16) Uani 1 1 d . A .
H11 H 0.3206 -0.1374 0.9979 0.049 Uiso 1 1 calc R . .
C12 C 0.3791(3) -0.0900(4) 1.0442(6) 0.076(3) Uani 1 1 d . . .
H12A H 0.3751 -0.1057 1.1042 0.113 Uiso 1 1 calc R . .
H12B H 0.3620 -0.0563 1.0433 0.113 Uiso 1 1 calc R . .
H12C H 0.4160 -0.0856 1.0308 0.113 Uiso 1 1 calc R . .
C13 C 0.3882(3) -0.1752(3) 0.9600(6) 0.065(2) Uani 1 1 d . . .
H13A H 0.4224 -0.1654 0.9370 0.097 Uiso 1 1 calc R . .
H13B H 0.3714 -0.1986 0.9169 0.097 Uiso 1 1 calc R . .
H13C H 0.3921 -0.1926 1.0185 0.097 Uiso 1 1 calc R . .
C14 C 0.3990(2) -0.0541(2) 0.8237(4) 0.0347(14) Uani 1 1 d . A .
H14 H 0.3892 -0.0386 0.7641 0.042 Uiso 1 1 calc R . .
C15 C 0.4145(2) -0.0074(3) 0.8846(5) 0.0433(16) Uani 1 1 d . . .
H15A H 0.4326 -0.0201 0.9384 0.065 Uiso 1 1 calc R . .
H15B H 0.3833 0.0113 0.9031 0.065 Uiso 1 1 calc R . .
H15C H 0.4372 0.0158 0.8505 0.065 Uiso 1 1 calc R . .
C16 C 0.4466(2) -0.0891(3) 0.8031(5) 0.0529(19) Uani 1 1 d . . .
H16A H 0.4720 -0.0694 0.7679 0.079 Uiso 1 1 calc R . .
H16B H 0.4355 -0.1193 0.7682 0.079 Uiso 1 1 calc R . .
H16C H 0.4623 -0.1004 0.8601 0.079 Uiso 1 1 calc R . .
C17 C 0.1576(2) 0.1265(2) 0.6749(5) 0.0413(16) Uani 1 1 d . . .
H17A H 0.1420 0.1609 0.6858 0.050 Uiso 1 1 calc R . .
H17B H 0.1337 0.0998 0.6985 0.050 Uiso 1 1 calc R . .
C18 C 0.1665(3) 0.1184(3) 0.5721(5) 0.0450(17) Uani 1 1 d . . .
H18A H 0.1850 0.1485 0.5464 0.054 Uiso 1 1 calc R . .
H18B H 0.1329 0.1150 0.5407 0.054 Uiso 1 1 calc R . .
C19 C 0.1528(3) 0.0068(3) 0.5450(6) 0.056(2) Uani 1 1 d . . .
H19 H 0.1339 0.0101 0.6039 0.067 Uiso 1 1 calc R . .
C20 C 0.1110(5) 0.0121(4) 0.4783(9) 0.125(5) Uani 1 1 d . . .
H20A H 0.0983 0.0477 0.4784 0.187 Uiso 1 1 calc R . .
H20B H 0.0828 -0.0115 0.4940 0.187 Uiso 1 1 calc R . .
H20C H 0.1242 0.0034 0.4180 0.187 Uiso 1 1 calc R . .
C21 C 0.1758(3) -0.0501(3) 0.5504(6) 0.058(2) Uani 1 1 d . . .
H21A H 0.1478 -0.0747 0.5626 0.087 Uiso 1 1 calc R . .
H21B H 0.2014 -0.0519 0.5991 0.087 Uiso 1 1 calc R . .
H21C H 0.1923 -0.0589 0.4927 0.087 Uiso 1 1 calc R . .
C22 C 0.2354(3) 0.0659(2) 0.4404(4) 0.0407(16) Uani 1 1 d . . .
H22 H 0.2630 0.0926 0.4480 0.049 Uiso 1 1 calc R . .
C23 C 0.2646(3) 0.0154(3) 0.4112(5) 0.0547(19) Uani 1 1 d . . .
H23A H 0.2394 -0.0115 0.3960 0.082 Uiso 1 1 calc R . .
H23B H 0.2865 0.0035 0.4611 0.082 Uiso 1 1 calc R . .
H23C H 0.2862 0.0228 0.3582 0.082 Uiso 1 1 calc R . .
C24 C 0.2004(4) 0.0862(3) 0.3616(5) 0.064(2) Uani 1 1 d . . .
H24A H 0.2219 0.0932 0.3083 0.096 Uiso 1 1 calc R . .
H24B H 0.1832 0.1181 0.3806 0.096 Uiso 1 1 calc R . .
H24C H 0.1744 0.0600 0.3466 0.096 Uiso 1 1 calc R . .
C25 C 0.2373(2) 0.1721(2) 0.7280(4) 0.0351(14) Uani 1 1 d . . .
H25A H 0.2225 0.1932 0.7776 0.042 Uiso 1 1 calc R . .
H25B H 0.2323 0.1913 0.6707 0.042 Uiso 1 1 calc R . .
C26 C 0.2953(2) 0.1645(2) 0.7447(4) 0.0282(12) Uani 1 1 d . . .
H26A H 0.3016 0.1526 0.8075 0.034 Uiso 1 1 calc R . .
H26B H 0.3142 0.1974 0.7351 0.034 Uiso 1 1 calc R . .
C27 C 0.3248(2) 0.1526(2) 0.5528(4) 0.0298(13) Uani 1 1 d . . .
H27 H 0.2892 0.1554 0.5268 0.036 Uiso 1 1 calc R . .
C28 C 0.3572(3) 0.1225(3) 0.4806(4) 0.0443(16) Uani 1 1 d . . .
H28A H 0.3478 0.1345 0.4199 0.066 Uiso 1 1 calc R . .
H28B H 0.3500 0.0854 0.4857 0.066 Uiso 1 1 calc R . .
H28C H 0.3941 0.1287 0.4911 0.066 Uiso 1 1 calc R . .
C29 C 0.3451(3) 0.2097(2) 0.5615(5) 0.0442(16) Uani 1 1 d . . .
H29A H 0.3768 0.2101 0.5979 0.066 Uiso 1 1 calc R . .
H29B H 0.3187 0.2311 0.5909 0.066 Uiso 1 1 calc R . .
H29C H 0.3525 0.2235 0.5011 0.066 Uiso 1 1 calc R . .
C30 C 0.3835(2) 0.0954(2) 0.7045(4) 0.0335(14) Uani 1 1 d . . .
H30 H 0.3774 0.0794 0.7652 0.040 Uiso 1 1 calc R . .
C31 C 0.4109(2) 0.0526(2) 0.6468(4) 0.0386(15) Uani 1 1 d . . .
H31A H 0.4281 0.0686 0.5947 0.058 Uiso 1 1 calc R . .
H31B H 0.3852 0.0276 0.6253 0.058 Uiso 1 1 calc R . .
H31C H 0.4366 0.0347 0.6842 0.058 Uiso 1 1 calc R . .
C32 C 0.4202(3) 0.1419(3) 0.7221(5) 0.0501(18) Uani 1 1 d . . .
H32A H 0.4499 0.1303 0.7579 0.075 Uiso 1 1 calc R . .
H32B H 0.4016 0.1688 0.7553 0.075 Uiso 1 1 calc R . .
H32C H 0.4323 0.1558 0.6642 0.075 Uiso 1 1 calc R . .
B2 B 0.2144(2) 0.2444(3) 0.4323(5) 0.0311(15) Uani 1 1 d . . .
N1 N 0.23496(18) -0.12062(17) 0.7950(3) 0.0302(11) Uani 1 1 d . . .
H1 H 0.2271 -0.1177 0.7338 0.036 Uiso 1 1 calc R . .
N2 N 0.20946(18) 0.12270(17) 0.7231(4) 0.0307(11) Uani 1 1 d . . .
H2 H 0.2001 0.1168 0.7829 0.037 Uiso 1 1 calc R . .
F1 F 0.21685(14) 0.24236(15) 0.5287(2) 0.0483(9) Uani 1 1 d . . .
F2 F 0.22793(14) 0.29459(13) 0.4021(3) 0.0496(10) Uani 1 1 d . . .
F3 F 0.16434(14) 0.23113(15) 0.4029(3) 0.0485(9) Uani 1 1 d . . .
F4 F 0.25016(15) 0.20821(14) 0.3956(2) 0.0475(9) Uani 1 1 d . . .
P1 P 0.21567(6) -0.06066(6) 0.96589(12) 0.0340(4) Uani 1 1 d . . .
P2 P 0.33848(5) -0.08875(6) 0.86482(10) 0.0259(3) Uani 1 1 d . . .
P3 P 0.20576(6) 0.05819(5) 0.55581(11) 0.0309(3) Uani 1 1 d . . .
P4 P 0.31729(5) 0.11432(5) 0.66129(10) 0.0227(3) Uani 1 1 d . . .
Cl1 Cl 0.28626(5) 0.04723(5) 0.85362(9) 0.0250(3) Uani 1 1 d . . .
Cl2 Cl 0.29666(5) -0.02907(5) 0.67373(9) 0.0258(3) Uani 1 1 d . . .
Cl3 Cl 0.18399(7) -0.00244(5) 0.76200(11) 0.0401(4) Uani 1 1 d . . .
Ru1 Ru 0.261792(15) -0.045038(15) 0.83477(3) 0.02169(12) Uani 1 1 d . A .
Ru2 Ru 0.252116(15) 0.054661(15) 0.68885(3) 0.02050(12) Uani 1 1 d . A .
C6 C 0.1497(8) -0.0213(8) 0.969(2) 0.045(6) Uani 0.472(18) 1 d P A 1
H6 H 0.1309 -0.0226 0.9100 0.054 Uiso 0.472(18) 1 calc PR A 1
C7 C 0.1724(7) 0.0415(6) 0.9941(11) 0.023(4) Uiso 0.472(18) 1 d P A 1
H7A H 0.1433 0.0635 1.0120 0.035 Uiso 0.472(18) 1 calc PR A 1
H7B H 0.1891 0.0562 0.9404 0.035 Uiso 0.472(18) 1 calc PR A 1
H7C H 0.1975 0.0398 1.0438 0.035 Uiso 0.472(18) 1 calc PR A 1
C8 C 0.1141(7) -0.0345(7) 1.0498(15) 0.082(8) Uani 0.472(18) 1 d P A 1
H8A H 0.1317 -0.0261 1.1067 0.123 Uiso 0.472(18) 1 calc PR A 1
H8B H 0.1058 -0.0715 1.0487 0.123 Uiso 0.472(18) 1 calc PR A 1
H8C H 0.0821 -0.0144 1.0453 0.123 Uiso 0.472(18) 1 calc PR A 1
C108 C 0.1065(7) -0.0310(6) 0.9543(12) 0.067(6) Uiso 0.528(18) 1 d P A 2
H10C H 0.0816 -0.0044 0.9725 0.101 Uiso 0.528(18) 1 calc PR A 2
H10D H 0.0947 -0.0648 0.9757 0.101 Uiso 0.528(18) 1 calc PR A 2
H10E H 0.1094 -0.0315 0.8882 0.101 Uiso 0.528(18) 1 calc PR A 2
C107 C 0.1592(7) 0.0408(7) 0.9618(19) 0.072(7) Uani 0.528(18) 1 d P A 2
H10F H 0.1778 0.0434 0.9041 0.109 Uiso 0.528(18) 1 calc PR A 2
H10G H 0.1759 0.0631 1.0068 0.109 Uiso 0.528(18) 1 calc PR A 2
H10H H 0.1233 0.0517 0.9533 0.109 Uiso 0.528(18) 1 calc PR A 2
C106 C 0.1605(8) -0.0186(8) 0.9967(15) 0.032(5) Uiso 0.528(18) 1 d P A 2
H106 H 0.1569 -0.0186 1.0642 0.038 Uiso 0.528(18) 1 calc PR A 2

loop_
_atom_site_aniso_label
_atom_site_aniso_U_11
_atom_site_aniso_U_22
_atom_site_aniso_U_33
_atom_site_aniso_U_23
_atom_site_aniso_U_13
_atom_site_aniso_U_12
C1 0.029(3) 0.024(3) 0.078(5) -0.004(3) -0.008(3) -0.009(2)
C2 0.032(3) 0.030(3) 0.062(5) 0.000(3) 0.017(3) -0.010(3)
C3 0.068(5) 0.035(3) 0.045(4) 0.003(3) 0.027(4) -0.006(3)
C4 0.141(9) 0.064(5) 0.038(4) -0.011(4) 0.008(5) -0.035(6)
C5 0.096(6) 0.042(4) 0.051(5) 0.010(4) 0.042(5) 0.004(4)
C9 0.042(3) 0.029(3) 0.032(3) -0.004(3) 0.000(3) 0.004(2)
C10 0.041(4) 0.031(3) 0.032(4) -0.001(3) 0.000(3) 0.014(3)
C11 0.034(3) 0.049(4) 0.039(4) 0.020(3) -0.004(3) -0.003(3)
C12 0.081(6) 0.101(7) 0.045(5) 0.033(5) -0.019(4) -0.049(5)
C13 0.040(4) 0.075(5) 0.079(6) 0.049(5) 0.004(4) 0.018(4)
C14 0.025(3) 0.047(3) 0.032(3) 0.018(3) 0.002(3) 0.003(2)
C15 0.029(3) 0.050(4) 0.051(4) 0.025(3) -0.004(3) -0.009(3)
C16 0.026(3) 0.072(5) 0.060(5) 0.020(4) 0.014(3) 0.010(3)
C17 0.031(3) 0.033(3) 0.060(5) -0.006(3) -0.009(3) 0.007(2)
C18 0.040(4) 0.034(3) 0.060(5) -0.002(3) -0.019(3) 0.010(3)
C19 0.053(4) 0.038(4) 0.077(5) -0.010(4) -0.033(4) -0.001(3)
C20 0.104(9) 0.084(8) 0.186(13) 0.021(8) -0.064(9) -0.031(7)
C21 0.058(5) 0.032(4) 0.084(6) -0.012(4) -0.023(4) -0.009(3)
C22 0.064(4) 0.024(3) 0.034(4) 0.001(3) -0.019(3) 0.005(3)
C23 0.083(5) 0.041(4) 0.039(4) -0.003(3) 0.001(4) 0.013(4)
C24 0.099(6) 0.047(4) 0.045(5) -0.004(4) -0.037(4) 0.012(4)
C25 0.038(3) 0.033(3) 0.035(3) -0.010(3) 0.003(3) 0.002(3)
C26 0.034(3) 0.024(3) 0.026(3) -0.001(2) -0.001(2) -0.003(2)
C27 0.037(3) 0.026(3) 0.026(3) -0.001(2) -0.002(3) 0.001(2)
C28 0.056(4) 0.048(4) 0.029(4) 0.018(3) 0.010(3) 0.006(3)
C29 0.053(4) 0.032(3) 0.048(4) 0.020(3) -0.008(3) -0.012(3)
C30 0.025(3) 0.036(3) 0.040(4) 0.016(3) -0.002(3) -0.004(2)
C31 0.026(3) 0.045(4) 0.045(4) 0.018(3) 0.005(3) 0.009(3)
C32 0.032(4) 0.060(4) 0.059(5) 0.013(4) -0.018(3) -0.012(3)
B2 0.030(3) 0.029(4) 0.034(4) 0.000(3) -0.007(3) 0.003(3)
N1 0.033(3) 0.025(2) 0.032(3) 0.000(2) -0.003(2) -0.0021(19)
N2 0.029(3) 0.024(2) 0.038(3) 0.001(2) -0.007(2) 0.002(2)
F1 0.059(2) 0.057(2) 0.030(2) -0.0033(17) -0.0050(16) 0.0147(19)
F2 0.059(2) 0.0323(19) 0.058(2) -0.0003(18) 0.0018(19) -0.0068(16)
F3 0.039(2) 0.060(2) 0.046(2) 0.0001(19) -0.0030(17) -0.0055(17)
F4 0.054(2) 0.047(2) 0.042(2) -0.0022(17) 0.0054(18) 0.0166(18)
P1 0.0328(8) 0.0237(8) 0.0455(10) 0.0004(7) 0.0174(7) -0.0052(6)
P2 0.0221(7) 0.0295(8) 0.0261(8) 0.0067(6) 0.0011(6) 0.0010(6)
P3 0.0344(8) 0.0210(7) 0.0374(9) -0.0027(6) -0.0146(7) 0.0048(6)
P4 0.0223(6) 0.0226(7) 0.0231(8) 0.0039(6) -0.0003(6) -0.0006(5)
Cl1 0.0308(7) 0.0225(6) 0.0216(7) 0.0012(5) 0.0009(5) -0.0043(5)
Cl2 0.0325(7) 0.0214(6) 0.0235(7) 0.0010(5) -0.0010(6) 0.0062(5)
Cl3 0.0344(8) 0.0297(8) 0.0563(10) 0.0060(7) -0.0043(7) -0.0012(6)
Ru1 0.0199(2) 0.0187(2) 0.0265(2) 0.00101(18) 0.00070(18) -0.00047(16)
Ru2 0.0207(2) 0.0169(2) 0.0239(2) 0.00023(17) -0.00236(18) 0.00057(16)
C6 0.019(10) 0.037(9) 0.079(19) -0.008(11) 0.014(11) 0.000(7)
C8 0.067(12) 0.073(12) 0.106(18) -0.043(12) 0.053(12) -0.022(9)
C107 0.042(10) 0.053(10) 0.122(19) -0.062(12) 0.007(11) -0.005(8)

loop_
_atom_type_symbol
_atom_type_description
_atom_type_scat_dispersion_real
_atom_type_scat_dispersion_imag
_atom_type_scat_source
C C 0.0033 0.0016 'International Tables Vol C Tables 4.2.6.8 and 6.1.1.4'
H H 0.0000 0.0000 'International Tables Vol C Tables 4.2.6.8 and 6.1.1.4'
B B 0.0013 0.0007 'International Tables Vol C Tables 4.2.6.8 and 6.1.1.4'
N N 0.0061 0.0033 'International Tables Vol C Tables 4.2.6.8 and 6.1.1.4'
F F 0.0171 0.0103 'International Tables Vol C Tables 4.2.6.8 and 6.1.1.4'
P P 0.1023 0.0942 'International Tables Vol C Tables 4.2.6.8 and 6.1.1.4'
Cl Cl 0.1484 0.1585 'International Tables Vol C Tables 4.2.6.8 and 6.1.1.4'
Ru Ru -1.2594 0.8363 'International Tables Vol C Tables 4.2.6.8 and 6.1.1.4'
O O 0.0106 0.0060 'International Tables Vol C Tables 4.2.6.8 and 6.1.1.4'

loop_
_geom_angle_atom_site_label_1
_geom_angle_atom_site_label_2
_geom_angle_atom_site_label_3
_geom_angle
N1 C1 C2 109.9(5)
N1 C1 H1A 109.7
C2 C1 H1A 109.7
N1 C1 H1B 109.7
C2 C1 H1B 109.7
H1A C1 H1B 108.2
C1 C2 P1 108.6(4)
C1 C2 H2A 110.0
P1 C2 H2A 110.0
C1 C2 H2B 110.0
P1 C2 H2B 110.0
H2A C2 H2B 108.4
C4 C3 C5 109.7(6)
C4 C3 P1 111.4(5)
C5 C3 P1 117.1(6)
C4 C3 H3 105.9
C5 C3 H3 105.9
P1 C3 H3 105.9
C3 C4 H4A 109.5
C3 C4 H4B 109.5
H4A C4 H4B 109.5
C3 C4 H4C 109.5
H4A C4 H4C 109.5
H4B C4 H4C 109.5
C3 C5 H5A 109.5
C3 C5 H5B 109.5
H5A C5 H5B 109.5
C3 C5 H5C 109.5
H5A C5 H5C 109.5
H5B C5 H5C 109.5
C10 C9 N1 110.3(5)
C10 C9 H9A 109.6
N1 C9 H9A 109.6
C10 C9 H9B 109.6
N1 C9 H9B 109.6
H9A C9 H9B 108.1
C9 C10 P2 105.9(4)
C9 C10 H10A 110.6
P2 C10 H10A 110.6
C9 C10 H10B 110.6
P2 C10 H10B 110.6
H10A C10 H10B 108.7
C12 C11 C13 109.6(6)
C12 C11 P2 111.5(5)
C13 C11 P2 116.0(5)
C12 C11 H11 106.4
C13 C11 H11 106.4
P2 C11 H11 106.4
C11 C12 H12A 109.5
C11 C12 H12B 109.5
H12A C12 H12B 109.5
C11 C12 H12C 109.5
H12A C12 H12C 109.5
H12B C12 H12C 109.5
C11 C13 H13A 109.5
C11 C13 H13B 109.5
H13A C13 H13B 109.5
C11 C13 H13C 109.5
H13A C13 H13C 109.5
H13B C13 H13C 109.5
C15 C14 C16 111.0(5)
C15 C14 P2 113.1(4)
C16 C14 P2 116.1(4)
C15 C14 H14 105.2
C16 C14 H14 105.2
P2 C14 H14 105.2
C14 C15 H15A 109.5
C14 C15 H15B 109.5
H15A C15 H15B 109.5
C14 C15 H15C 109.5
H15A C15 H15C 109.5
H15B C15 H15C 109.5
C14 C16 H16A 109.5
C14 C16 H16B 109.5
H16A C16 H16B 109.5
C14 C16 H16C 109.5
H16A C16 H16C 109.5
H16B C16 H16C 109.5
N2 C17 C18 108.6(5)
N2 C17 H17A 110.0
C18 C17 H17A 110.0
N2 C17 H17B 110.0
C18 C17 H17B 110.0
H17A C17 H17B 108.4
C17 C18 P3 108.6(4)
C17 C18 H18A 110.0
P3 C18 H18A 110.0
C17 C18 H18B 110.0
P3 C18 H18B 110.0
H18A C18 H18B 108.4
C20 C19 C21 113.1(7)
C20 C19 P3 121.2(6)
C21 C19 P3 111.8(5)
C20 C19 H19 102.6
C21 C19 H19 102.6
P3 C19 H19 102.6
C19 C20 H20A 109.5
C19 C20 H20B 109.5
H20A C20 H20B 109.5
C19 C20 H20C 109.5
H20A C20 H20C 109.5
H20B C20 H20C 109.5
C19 C21 H21A 109.5
C19 C21 H21B 109.5
H21A C21 H21B 109.5
C19 C21 H21C 109.5
H21A C21 H21C 109.5
H21B C21 H21C 109.5
C24 C22 C23 110.7(6)
C24 C22 P3 118.4(6)
C23 C22 P3 111.0(4)
C24 C22 H22 105.2
C23 C22 H22 105.2
P3 C22 H22 105.2
C22 C23 H23A 109.5
C22 C23 H23B 109.5
H23A C23 H23B 109.5
C22 C23 H23C 109.5
H23A C23 H23C 109.5
H23B C23 H23C 109.5
C22 C24 H24A 109.5
C22 C24 H24B 109.5
H24A C24 H24B 109.5
C22 C24 H24C 109.5
H24A C24 H24C 109.5
H24B C24 H24C 109.5
N2 C25 C26 112.1(5)
N2 C25 H25A 109.2
C26 C25 H25A 109.2
N2 C25 H25B 109.2
C26 C25 H25B 109.2
H25A C25 H25B 107.9
C25 C26 P4 106.2(4)
C25 C26 H26A 110.5
P4 C26 H26A 110.5
C25 C26 H26B 110.5
P4 C26 H26B 110.5
H26A C26 H26B 108.7
C28 C27 C29 110.1(5)
C28 C27 P4 111.8(4)
C29 C27 P4 117.1(4)
C28 C27 H27 105.6
C29 C27 H27 105.6
P4 C27 H27 105.6
C27 C28 H28A 109.5
C27 C28 H28B 109.5
H28A C28 H28B 109.5
C27 C28 H28C 109.5
H28A C28 H28C 109.5
H28B C28 H28C 109.5
C27 C29 H29A 109.5
C27 C29 H29B 109.5
H29A C29 H29B 109.5
C27 C29 H29C 109.5
H29A C29 H29C 109.5
H29B C29 H29C 109.5
C32 C30 C31 111.1(5)
C32 C30 P4 114.3(4)
C31 C30 P4 114.2(4)
C32 C30 H30 105.4
C31 C30 H30 105.4
P4 C30 H30 105.4
C30 C31 H31A 109.5
C30 C31 H31B 109.5
H31A C31 H31B 109.5
C30 C31 H31C 109.5
H31A C31 H31C 109.5
H31B C31 H31C 109.5
C30 C32 H32A 109.5
C30 C32 H32B 109.5
H32A C32 H32B 109.5
C30 C32 H32C 109.5
H32A C32 H32C 109.5
H32B C32 H32C 109.5
F3 B2 F2 110.6(5)
F3 B2 F4 108.7(5)
F2 B2 F4 108.9(5)
F3 B2 F1 109.8(5)
F2 B2 F1 109.7(5)
F4 B2 F1 109.1(5)
C1 N1 C9 111.2(4)
C1 N1 Ru1 112.8(4)
C9 N1 Ru1 116.1(3)
C1 N1 H1 105.2
C9 N1 H1 105.2
Ru1 N1 H1 105.2
C25 N2 C17 113.5(5)
C25 N2 Ru2 118.4(4)
C17 N2 Ru2 113.4(4)
C25 N2 H2 103.0
C17 N2 H2 103.0
Ru2 N2 H2 103.0
C106 P1 C2 107.2(7)
C106 P1 C3 98.3(6)
C2 P1 C3 103.7(3)
C106 P1 C6 14.3(10)
C2 P1 C6 99.1(7)
C3 P1 C6 112.1(9)
C106 P1 Ru1 120.1(7)
C2 P1 Ru1 102.0(2)
C3 P1 Ru1 123.8(2)
C6 P1 Ru1 112.0(8)
C10 P2 C11 101.2(3)
C10 P2 C14 105.3(3)
C11 P2 C14 109.0(3)
C10 P2 Ru1 96.84(19)
C11 P2 Ru1 126.1(2)
C14 P2 Ru1 114.30(18)
C18 P3 C22 104.4(3)
C18 P3 C19 101.5(3)
C22 P3 C19 106.8(3)
C18 P3 Ru2 101.8(2)
C22 P3 Ru2 124.4(2)
C19 P3 Ru2 114.6(2)
C26 P4 C30 103.4(3)
C26 P4 C27 103.0(2)
C30 P4 C27 109.1(3)
C26 P4 Ru2 97.17(18)
C30 P4 Ru2 115.25(19)
C27 P4 Ru2 124.76(19)
Ru1 Cl1 Ru2 83.08(4)
Ru2 Cl2 Ru1 83.89(4)
Ru1 Cl3 Ru2 83.24(5)
N1 Ru1 P1 84.47(14)
N1 Ru1 P2 83.44(13)
P1 Ru1 P2 101.27(6)
N1 Ru1 Cl1 169.55(14)
P1 Ru1 Cl1 101.87(5)
P2 Ru1 Cl1 103.20(5)
N1 Ru1 Cl3 91.32(13)
P1 Ru1 Cl3 91.23(6)
P2 Ru1 Cl3 165.87(6)
Cl1 Ru1 Cl3 80.33(5)
N1 Ru1 Cl2 90.37(13)
P1 Ru1 Cl2 169.25(6)
P2 Ru1 Cl2 87.45(5)
Cl1 Ru1 Cl2 81.97(4)
Cl3 Ru1 Cl2 79.44(5)
N2 Ru2 P3 84.29(14)
N2 Ru2 P4 82.47(13)
P3 Ru2 P4 101.65(6)
N2 Ru2 Cl2 170.62(15)
P3 Ru2 Cl2 101.59(5)
P4 Ru2 Cl2 103.23(5)
N2 Ru2 Cl3 91.14(14)
P3 Ru2 Cl3 91.41(6)
P4 Ru2 Cl3 164.75(6)
Cl2 Ru2 Cl3 81.48(5)
N2 Ru2 Cl1 90.85(14)
P3 Ru2 Cl1 168.41(5)
P4 Ru2 Cl1 88.08(5)
Cl2 Ru2 Cl1 82.00(4)
Cl3 Ru2 Cl1 78.13(5)
C8 C6 C7 104.0(16)
C8 C6 P1 114.7(18)
C7 C6 P1 101.0(12)
C8 C6 H6 112.1
C7 C6 H6 112.1
P1 C6 H6 112.1
C106 C108 H10C 109.5
C106 C108 H10D 109.5
H10C C108 H10D 109.5
C106 C108 H10E 109.5
H10C C108 H10E 109.5
H10D C108 H10E 109.5
C106 C107 H10F 109.5
C106 C107 H10G 109.5
H10F C107 H10G 109.5
C106 C107 H10H 109.5
H10F C107 H10H 109.5
H10G C107 H10H 109.5
C108 C106 C107 92.8(15)
C108 C106 P1 118.0(14)
C107 C106 P1 119.6(15)
C108 C106 H106 108.4
C107 C106 H106 108.4
P1 C106 H106 108.4

loop_
_geom_bond_atom_site_label_1
_geom_bond_atom_site_label_2
_geom_bond_distance
C1 N1 1.484(8)
C1 C2 1.523(10)
C1 H1A 0.9700
C1 H1B 0.9700
C2 P1 1.848(6)
C2 H2A 0.9700
C2 H2B 0.9700
C3 C4 1.538(10)
C3 C5 1.549(9)
C3 P1 1.853(8)
C3 H3 0.9800
C4 H4A 0.9600
C4 H4B 0.9600
C4 H4C 0.9600
C5 H5A 0.9600
C5 H5B 0.9600
C5 H5C 0.9600
C9 C10 1.483(8)
C9 N1 1.486(7)
C9 H9A 0.9700
C9 H9B 0.9700
C10 P2 1.855(6)
C10 H10A 0.9700
C10 H10B 0.9700
C11 C12 1.515(10)
C11 C13 1.532(10)
C11 P2 1.857(6)
C11 H11 0.9800
C12 H12A 0.9600
C12 H12B 0.9600
C12 H12C 0.9600
C13 H13A 0.9600
C13 H13B 0.9600
C13 H13C 0.9600
C14 C15 1.526(9)
C14 C16 1.527(8)
C14 P2 1.864(5)
C14 H14 0.9800
C15 H15A 0.9600
C15 H15B 0.9600
C15 H15C 0.9600
C16 H16A 0.9600
C16 H16B 0.9600
C16 H16C 0.9600
C17 N2 1.490(7)
C17 C18 1.519(10)
C17 H17A 0.9700
C17 H17B 0.9700
C18 P3 1.837(6)
C18 H18A 0.9700
C18 H18B 0.9700
C19 C20 1.438(12)
C19 C21 1.559(10)
C19 P3 1.876(7)
C19 H19 0.9800
C20 H20A 0.9600
C20 H20B 0.9600
C20 H20C 0.9600
C21 H21A 0.9600
C21 H21B 0.9600
C21 H21C 0.9600
C22 C24 1.533(9)
C22 C23 1.537(9)
C22 P3 1.841(7)
C22 H22 0.9800
C23 H23A 0.9600
C23 H23B 0.9600
C23 H23C 0.9600
C24 H24A 0.9600
C24 H24B 0.9600
C24 H24C 0.9600
C25 N2 1.439(7)
C25 C26 1.503(8)
C25 H25A 0.9700
C25 H25B 0.9700
C26 P4 1.840(5)
C26 H26A 0.9700
C26 H26B 0.9700
C27 C28 1.532(9)
C27 C29 1.542(8)
C27 P4 1.855(6)
C27 H27 0.9800
C28 H28A 0.9600
C28 H28B 0.9600
C28 H28C 0.9600
C29 H29A 0.9600
C29 H29B 0.9600
C29 H29C 0.9600
C30 C32 1.522(9)
C30 C31 1.537(9)
C30 P4 1.853(6)
C30 H30 0.9800
C31 H31A 0.9600
C31 H31B 0.9600
C31 H31C 0.9600
C32 H32A 0.9600
C32 H32B 0.9600
C32 H32C 0.9600
B2 F3 1.381(7)
B2 F2 1.388(7)
B2 F4 1.393(7)
B2 F1 1.397(8)
N1 Ru1 2.113(4)
N1 H1 0.9100
N2 Ru2 2.095(4)
N2 H2 0.9100
P1 C106 1.81(2)
P1 C6 1.95(2)
P1 Ru1 2.2634(16)
P2 Ru1 2.2790(14)
P3 Ru2 2.2571(15)
P4 Ru2 2.2746(14)
Cl1 Ru1 2.4347(13)
Cl1 Ru2 2.5434(14)
Cl2 Ru2 2.4137(12)
Cl2 Ru1 2.5250(14)
Cl3 Ru1 2.4826(16)
Cl3 Ru2 2.4892(17)
C6 C8 1.51(3)
C6 C7 1.73(3)
C6 H6 0.9800
C7 H7A 0.9600
C7 H7B 0.9600
C7 H7C 0.9600
C8 H8A 0.9600
C8 H8B 0.9600
C8 H8C 0.9600
C108 C106 1.53(2)
C108 H10C 0.9600
C108 H10D 0.9600
C108 H10E 0.9600
C107 C106 1.59(3)
C107 H10F 0.9600
C107 H10G 0.9600
C107 H10H 0.9600
C106 H106 0.9800

loop_
_platon_squeeze_void_nr
_platon_squeeze_void_average_x
_platon_squeeze_void_average_y
_platon_squeeze_void_average_z
_platon_squeeze_void_volume
_platon_squeeze_void_count_electrons
_platon_squeeze_void_content
1 0.500 0.000 0.055 8 0 ' '
2 0.500 0.500 0.259 188 38 ' '
3 0.000 0.000 0.241 188 38 ' '
4 0.000 0.500 0.444 8 0 ' '
5 0.500 0.000 0.555 8 0 ' '
6 0.000 0.000 0.758 188 38 ' '
7 0.500 0.500 0.741 188 38 ' '
8 0.000 0.500 0.944 8 0 ' '
